data_4128268
loop_
_publ_author_name
'Morad, Viktoriia'
'Shynkarenko, Yevhen'
'Yakunin, Sergii'
'Brumberg, Alexandra'
'Schaller, Richard D.'
'Kovalenko, Maksym V.'

_publ_section_title
;
 Disphenoidal Zero-Dimensional Lead, Tin, and Germanium Halides: Highly
 Emissive Singlet and Triplet Self-Trapped Excitons and X-ray
 Scintillation.
;
_journal_issue 25
_journal_name_full 'Journal of the American Chemical Society'
_journal_page_first 9764
_journal_page_last 9768
_journal_paper_doi 10.1021/jacs.9b02365
_journal_volume 141
_journal_year 2019
_chemical_formula_moiety 'Br4 Pb, 2(C10 H22 N)'
_chemical_formula_sum 'C20 H44 Br4 N2 Pb'
_chemical_formula_weight 839.40
_space_group_crystal_system monoclinic
_space_group_IT_number 15
_space_group_name_Hall '-C 2yc'
_space_group_name_H-M_alt 'C 1 2/c 1'
_symmetry_space_group_name_Hall '-C 2yc'
_symmetry_space_group_name_H-M 'C 1 2/c 1'
_atom_sites_solution_hydrogens geom
_atom_sites_solution_primary dual
_audit_creation_date 2018-10-15
_audit_creation_method
;
Olex2 1.2
(compiled 2018.05.29 svn.r3508 for OlexSys, GUI svn.r5506)
;
_cell_angle_alpha 90
_cell_angle_beta 123.796(7)
_cell_angle_gamma 90
_cell_formula_units_Z 4
_cell_length_a 20.3640(9)
_cell_length_b 8.4235(2)
_cell_length_c 18.8888(9)
_cell_measurement_reflns_used 13211
_cell_measurement_temperature 100
_cell_measurement_theta_max 31.5670
_cell_measurement_theta_min 1.9810
_cell_volume 2692.6(3)
_computing_cell_refinement 'CrysAlisPro 1.171.39.28c (Rigaku OD, 2015)'
_computing_data_collection 'SMART v5.630 (Bruker, 2003)'
_computing_data_reduction 'CrysAlisPro 1.171.39.28c (Rigaku OD, 2015)'
_computing_molecular_graphics 'Olex2 (Dolomanov et al., 2009)'
_computing_publication_material 'Olex2 (Dolomanov et al., 2009)'
_computing_structure_refinement 'XL (Sheldrick, 2008)'
_computing_structure_solution 'XS (Sheldrick, 2008)'
_diffrn_ambient_temperature 100
_diffrn_detector 'Bruker Apex I'
_diffrn_detector_area_resol_mean 7.9
_diffrn_detector_type 'CCD area detector'
_diffrn_measured_fraction_theta_full 1.000
_diffrn_measured_fraction_theta_max 0.920
_diffrn_measurement_details
;
List of Runs (angles in degrees, time in seconds):

  # Type    Start    End  Width  t~exp~   \w     \q     \k     \f   Frames
--------------------------------------------------------------------------
  1  \w      2.18 182.00   0.30   10.05    --   28.00  73.93 -25.82  600
  2  \w      2.18 182.00   0.30   10.06    --   28.00  73.93  94.18  600
  3  \w      2.18 182.00   0.30   10.07    --   28.00  73.93-145.82  600
;
_diffrn_measurement_device 'fixed chi three-circle diffractometer'
_diffrn_measurement_device_type 'Bruker SMART Platform with an Apex I-detector'
_diffrn_measurement_method '\w scans'
_diffrn_orient_matrix_type 'CrysAlisPro convention (1999,Acta A55,543-557)'
_diffrn_orient_matrix_UB_11 0.0119800000
_diffrn_orient_matrix_UB_12 -0.0553896000
_diffrn_orient_matrix_UB_13 0.0333182000
_diffrn_orient_matrix_UB_21 -0.0355897000
_diffrn_orient_matrix_UB_22 -0.0428917000
_diffrn_orient_matrix_UB_23 -0.0263222000
_diffrn_orient_matrix_UB_31 0.0185756000
_diffrn_orient_matrix_UB_32 -0.0467177000
_diffrn_orient_matrix_UB_33 -0.0153862000
_diffrn_radiation_monochromator Parallel,graphite
_diffrn_radiation_probe x-ray
_diffrn_radiation_type MoK\a
_diffrn_radiation_wavelength 0.71073
_diffrn_reflns_av_R_equivalents 0.0161
_diffrn_reflns_av_unetI/netI 0.0123
_diffrn_reflns_Laue_measured_fraction_full 1.000
_diffrn_reflns_Laue_measured_fraction_max 0.920
_diffrn_reflns_limit_h_max 28
_diffrn_reflns_limit_h_min -29
_diffrn_reflns_limit_k_max 12
_diffrn_reflns_limit_k_min -11
_diffrn_reflns_limit_l_max 26
_diffrn_reflns_limit_l_min -26
_diffrn_reflns_number 14568
_diffrn_reflns_point_group_measured_fraction_full 1.000
_diffrn_reflns_point_group_measured_fraction_max 0.920
_diffrn_reflns_theta_full 25.242
_diffrn_reflns_theta_max 31.474
_diffrn_reflns_theta_min 2.362
_diffrn_source 'sealed X-ray tube'
_diffrn_source_current 35.0
_diffrn_source_power 1.575
_diffrn_source_target Mo
_diffrn_source_type 'Enhance (Mo) X-ray Source'
_diffrn_source_voltage 45.0
_exptl_absorpt_coefficient_mu 12.211
_exptl_absorpt_correction_T_max 0.07156
_exptl_absorpt_correction_T_min 0.04269
_exptl_absorpt_correction_type multi-scan
_exptl_absorpt_process_details
;
CrysAlisPro 1.171.39.28c (Rigaku Oxford Diffraction, 2015)
Spherical absorption correction
 using equivalent radius and absorption coefficient.
Empirical absorption correction using spherical harmonics,
 implemented in SCALE3 ABSPACK scaling algorithm.
;
_exptl_crystal_colour colourless
_exptl_crystal_colour_primary colourless
_exptl_crystal_density_diffrn 2.071
_exptl_crystal_description block
_exptl_crystal_F_000 1600
_exptl_crystal_recrystallization_method 'crystallized from a dimethylformamide/diethylether mixture'
_exptl_crystal_size_max 0.19
_exptl_crystal_size_mid 0.19
_exptl_crystal_size_min 0.19
_refine_diff_density_max 0.744
_refine_diff_density_min -0.599
_refine_diff_density_rms 0.111
_refine_ls_extinction_method none
_refine_ls_goodness_of_fit_ref 1.079
_refine_ls_hydrogen_treatment constr
_refine_ls_matrix_type full
_refine_ls_number_parameters 125
_refine_ls_number_reflns 4117
_refine_ls_number_restraints 0
_refine_ls_restrained_S_all 1.079
_refine_ls_R_factor_all 0.0229
_refine_ls_R_factor_gt 0.0213
_refine_ls_shift/su_max 0.001
_refine_ls_shift/su_mean 0.000
_refine_ls_structure_factor_coef Fsqd
_refine_ls_weighting_details 'w=1/[\s^2^(Fo^2^)+(0.0254P)^2^+7.4614P] where P=(Fo^2^+2Fc^2^)/3'
_refine_ls_weighting_scheme calc
_refine_ls_wR_factor_gt 0.0501
_refine_ls_wR_factor_ref 0.0508
_reflns_Friedel_coverage 0.000
_reflns_number_gt 3946
_reflns_number_total 4117
_reflns_threshold_expression 'I > 2\s(I)'
_cod_data_source_file ja9b02365_si_002.cif
_cod_data_source_block a
_cod_database_code 4128268
_shelx_shelxl_version_number 2018/3
_chemical_oxdiff_formula C80H176B16N8Pb4
_shelx_space_group_comment
;
The symmetry employed for this shelxl refinement is uniquely defined
by the following loop, which should always be used as a source of
symmetry information in preference to the above space-group names.
They are only intended as comments.
;
_shelx_estimated_absorpt_t_max 0.205
_shelx_estimated_absorpt_t_min 0.205
_reflns_odcompleteness_completeness 99.97
_reflns_odcompleteness_iscentric 1
_reflns_odcompleteness_theta 26.32
_olex2_refinement_description
;
1. Others
 Fixed U12: Pb1(0)
 Fixed U23: Pb1(0)
 Fixed Uiso: H1A(0.026) H1B(0.026) H2A(0.029) H2B(0.029) H3A(0.032) H3B(0.032)
 H4A(0.027) H4B(0.027) H5A(0.026) H5B(0.026) H6A(0.024) H6B(0.024) H7A(0.027)
 H7B(0.027) H8A(0.026) H8B(0.026) H9A(0.044) H9B(0.044) H9C(0.044) H10A(0.039)
 H10B(0.039) H10C(0.039)
 Fixed X: Pb1(0.5) H1A(0.059648) H1B(0.054412) H2A(0.028195) H2B(-0.034771)
 H3A(0.017629) H3B(0.031974) H4A(0.150231) H4B(0.148372) H5A(0.238805)
 H5B(0.173238) H6A(0.239779) H6B(0.156869) H7A(0.189038) H7B(0.102518)
 H8A(0.148662) H8B(0.236642) H9A(0.108105) H9B(0.172132) H9C(0.198416)
 H10A(0.185297) H10B(0.258751) H10C(0.189946)
 Fixed Y: H1A(0.966926) H1B(0.835767) H2A(0.637405) H2B(0.777741)
 H3A(0.689624) H3B(0.875461) H4A(0.768795) H4B(0.630779) H5A(0.824905)
 H5B(0.960759) H6A(0.646327) H6B(0.580344) H7A(0.678916) H7B(0.628682)
 H8A(0.370599) H8B(0.41992) H9A(0.411655) H9B(0.272697) H9C(0.444656)
 H10A(0.932527) H10B(0.922658) H10C(1.049439)
 Fixed Z: Pb1(0.75) H1A(0.576607) H1B(0.512356) H2A(0.57989) H2B(0.551669)
 H3A(0.694502) H3B(0.690609) H4A(0.803378) H4B(0.743934) H5A(0.762132)
 H5B(0.730221) H6A(0.663225) H6B(0.641054) H7A(0.518585) H7B(0.493199)
 H8A(0.54849) H8B(0.579152) H9A(0.403425) H9B(0.44871) H9C(0.437216)
 H10A(0.554276) H10B(0.651503) H10C(0.623716)
;
_olex2_exptl_crystal_mounting_method tip-mounted
_olex2_submission_special_instructions 'No special instructions were received'
_oxdiff_exptl_absorpt_empirical_details
;
Empirical correction (ABSPACK) includes:
- Absorption correction using spherical harmonics
- Frame scaling
- Detector area scaling
;
_oxdiff_exptl_absorpt_empirical_full_max 1.288
_oxdiff_exptl_absorpt_empirical_full_min 0.772

loop_
_space_group_symop_operation_xyz
'x, y, z'
'-x, y, -z+1/2'
'x+1/2, y+1/2, z'
'-x+1/2, y+1/2, -z+1/2'
'-x, -y, -z'
'x, -y, z-1/2'
'-x+1/2, -y+1/2, -z'
'x+1/2, -y+1/2, z-1/2'

loop_
_atom_site_label
_atom_site_type_symbol
_atom_site_fract_x
_atom_site_fract_y
_atom_site_fract_z
_atom_site_U_iso_or_equiv
_atom_site_adp_type
_atom_site_occupancy
_atom_site_site_symmetry_order
_atom_site_calc_flag
_atom_site_refinement_flags_posn
_atom_site_refinement_flags_adp
_atom_site_refinement_flags_occupancy
Pb1 Pb 0.500000 0.78841(2) 0.750000 0.01899(4) Uani 1 2 d S T P
Br1 Br 0.58730(2) 0.79025(3) 0.66360(2) 0.02200(6) Uani 1 1 d . . .
Br2 Br 0.39055(2) 0.57918(3) 0.63434(2) 0.02443(6) Uani 1 1 d . . .
N1 N 0.15829(12) 0.8234(2) 0.63149(13) 0.0191(4) Uani 1 1 d . . .
C1 C 0.07051(14) 0.8543(3) 0.57171(15) 0.0214(4) Uani 1 1 d . . .
H1A H 0.059648 0.966926 0.576607 0.026 Uiso 1 1 calc R . .
H1B H 0.054412 0.835767 0.512356 0.026 Uiso 1 1 calc R . .
C2 C 0.02176(15) 0.7496(3) 0.59052(16) 0.0241(5) Uani 1 1 d . . .
H2A H 0.028195 0.637405 0.579890 0.029 Uiso 1 1 calc R . .
H2B H -0.034771 0.777741 0.551669 0.029 Uiso 1 1 calc R . .
C3 C 0.04648(16) 0.7680(4) 0.68253(18) 0.0270(5) Uani 1 1 d . . .
H3A H 0.017629 0.689624 0.694502 0.032 Uiso 1 1 calc R . .
H3B H 0.031974 0.875461 0.690609 0.032 Uiso 1 1 calc R . .
C4 C 0.13517(15) 0.7435(3) 0.74497(16) 0.0225(5) Uani 1 1 d . . .
H4A H 0.150231 0.768795 0.803378 0.027 Uiso 1 1 calc R . .
H4B H 0.148372 0.630779 0.743934 0.027 Uiso 1 1 calc R . .
C5 C 0.18178(15) 0.8481(3) 0.72250(15) 0.0218(4) Uani 1 1 d . . .
H5A H 0.238805 0.824905 0.762132 0.026 Uiso 1 1 calc R . .
H5B H 0.173238 0.960759 0.730221 0.026 Uiso 1 1 calc R . .
C7 C 0.18182(14) 0.6570(3) 0.62318(15) 0.0197(4) Uani 1 1 d . . .
H6A H 0.239779 0.646327 0.663225 0.024 Uiso 1 1 calc R . .
H6B H 0.156869 0.580344 0.641054 0.024 Uiso 1 1 calc R . .
C8 C 0.15978(15) 0.6115(3) 0.53504(15) 0.0227(5) Uani 1 1 d . . .
H7A H 0.189038 0.678916 0.518585 0.027 Uiso 1 1 calc R . .
H7B H 0.102518 0.628682 0.493199 0.027 Uiso 1 1 calc R . .
C9 C 0.18002(15) 0.4375(3) 0.53461(15) 0.0216(4) Uani 1 1 d . . .
H8A H 0.148662 0.370599 0.548490 0.026 Uiso 1 1 calc R . .
H8B H 0.236642 0.419920 0.579152 0.026 Uiso 1 1 calc R . .
C10 C 0.16316(17) 0.3871(4) 0.44824(18) 0.0291(5) Uani 1 1 d . . .
H9A H 0.108105 0.411655 0.403425 0.044 Uiso 1 1 calc GR . .
H9B H 0.172132 0.272697 0.448710 0.044 Uiso 1 1 calc GR . .
H9C H 0.198416 0.444656 0.437216 0.044 Uiso 1 1 calc GR . .
C6 C 0.20181(16) 0.9422(3) 0.61372(17) 0.0260(5) Uani 1 1 d . . .
H10A H 0.185297 0.932527 0.554276 0.039 Uiso 1 1 calc GR . .
H10B H 0.258751 0.922658 0.651503 0.039 Uiso 1 1 calc GR . .
H10C H 0.189946 1.049439 0.623716 0.039 Uiso 1 1 calc GR . .

loop_
_atom_site_aniso_label
_atom_site_aniso_U_11
_atom_site_aniso_U_22
_atom_site_aniso_U_33
_atom_site_aniso_U_23
_atom_site_aniso_U_13
_atom_site_aniso_U_12
Pb1 0.01886(6) 0.01807(6) 0.02120(6) 0.000 0.01186(5) 0.000
Br1 0.02394(12) 0.02128(11) 0.02541(12) -0.00098(8) 0.01660(10) -0.00262(8)
Br2 0.02196(11) 0.02578(12) 0.01987(11) 0.00158(9) 0.00811(9) -0.00362(9)
N1 0.0179(9) 0.0191(9) 0.0173(9) -0.0006(7) 0.0079(8) -0.0013(7)
C1 0.0182(10) 0.0206(11) 0.0194(10) 0.0010(9) 0.0066(9) 0.0028(8)
C2 0.0173(10) 0.0288(12) 0.0228(11) -0.0031(10) 0.0090(9) -0.0011(9)
C3 0.0217(12) 0.0359(14) 0.0248(12) -0.0041(11) 0.0137(10) -0.0005(10)
C4 0.0234(11) 0.0267(11) 0.0177(10) -0.0016(9) 0.0117(9) -0.0003(9)
C5 0.0228(11) 0.0213(11) 0.0172(10) -0.0035(9) 0.0087(9) -0.0007(9)
C7 0.0212(10) 0.0185(10) 0.0196(10) 0.0017(8) 0.0115(9) 0.0027(8)
C8 0.0262(11) 0.0234(11) 0.0184(10) 0.0022(9) 0.0124(9) 0.0027(9)
C9 0.0216(10) 0.0230(11) 0.0216(11) -0.0024(9) 0.0129(9) -0.0018(9)
C10 0.0322(13) 0.0331(14) 0.0279(12) -0.0073(11) 0.0204(11) -0.0052(11)
C6 0.0267(12) 0.0233(11) 0.0262(12) 0.0002(10) 0.0136(10) -0.0078(10)

loop_
_atom_type_symbol
_atom_type_description
_atom_type_scat_dispersion_real
_atom_type_scat_dispersion_imag
_atom_type_scat_source
C C 0.0033 0.0016 'International Tables Vol C Tables 4.2.6.8 and 6.1.1.4'
H H 0.0000 0.0000 'International Tables Vol C Tables 4.2.6.8 and 6.1.1.4'
Br Br -0.2901 2.4595 'International Tables Vol C Tables 4.2.6.8 and 6.1.1.4'
N N 0.0061 0.0033 'International Tables Vol C Tables 4.2.6.8 and 6.1.1.4'
Pb Pb -3.3944 10.1111 'International Tables Vol C Tables 4.2.6.8 and 6.1.1.4'

loop_
_geom_angle_atom_site_label_1
_geom_angle_atom_site_label_2
_geom_angle_atom_site_label_3
_geom_angle
_geom_angle_site_symmetry_1
_geom_angle_site_symmetry_3
Br1 Pb1 Br1 179.409(10) . 2_656
Br2 Pb1 Br1 92.005(8) . .
Br2 Pb1 Br1 88.377(8) 2_656 .
Br2 Pb1 Br1 88.378(8) . 2_656
Br2 Pb1 Br1 92.005(8) 2_656 2_656
Br2 Pb1 Br2 99.429(13) . 2_656
C1 N1 C5 108.55(19) . .
C1 N1 C7 113.03(18) . .
C7 N1 C5 108.92(18) . .
C6 N1 C1 108.63(19) . .
C6 N1 C5 108.04(19) . .
C6 N1 C7 109.5(2) . .
C2 C1 N1 112.5(2) . .
C1 C2 C3 111.4(2) . .
C2 C3 C4 111.5(2) . .
C5 C4 C3 111.1(2) . .
C4 C5 N1 112.6(2) . .
C8 C7 N1 115.49(19) . .
C7 C8 C9 109.5(2) . .
C8 C9 C10 111.8(2) . .

loop_
_geom_bond_atom_site_label_1
_geom_bond_atom_site_label_2
_geom_bond_distance
_geom_bond_site_symmetry_2
Pb1 Br1 3.0087(3) .
Pb1 Br1 3.0088(3) 2_656
Pb1 Br2 2.7258(3) .
Pb1 Br2 2.7258(3) 2_656
N1 C1 1.514(3) .
N1 C5 1.521(3) .
N1 C7 1.518(3) .
N1 C6 1.493(3) .
C1 C2 1.511(4) .
C2 C3 1.525(4) .
C3 C4 1.525(4) .
C4 C5 1.518(4) .
C7 C8 1.513(3) .
C8 C9 1.524(4) .
C9 C10 1.528(3) .
